data_7051643
loop_
_publ_author_name
'Ulrich, S\'ebastien'
'Buhler, Eric'
'Lehn, Jean-Marie'

_publ_section_title
;
 Reversible constitutional switching between macrocycles and polymers
 induced by shape change in a dynamic covalent system
;
_journal_issue 2
_journal_name_full 'New Journal of Chemistry'
_journal_page_first 271
_journal_paper_doi 10.1039/b817261g
_journal_volume 33
_journal_year 2009
_chemical_formula_sum 'C21 H24 F6 N6 O7 S2 Zn'
_chemical_formula_weight 715.95
_chemical_name_systematic
;
?
;
_space_group_IT_number 33
_symmetry_cell_setting orthorhombic
_symmetry_space_group_name_Hall 'P 2c -2n'
_symmetry_space_group_name_H-M 'P n a 21'
_atom_sites_solution_hydrogens geom
_atom_sites_solution_primary direct
_atom_sites_solution_secondary difmap
_audit_creation_method SHELXL-97
_cell_angle_alpha 90.00
_cell_angle_beta 90.00
_cell_angle_gamma 90.00
_cell_formula_units_Z 4
_cell_length_a 25.1170(4)
_cell_length_b 11.8990(6)
_cell_length_c 9.3020(12)
_cell_measurement_reflns_used 4035
_cell_measurement_temperature 173(2)
_cell_measurement_theta_max 29.131
_cell_measurement_theta_min 0.998
_cell_volume 2780.1(4)
_computing_cell_refinement 'Denzo (Nonius B.V., 1998)'
_computing_data_collection 'Collect (Nonius B.V., 1998)'
_computing_data_reduction 'Denzo (Nonius B.V., 1998)'
_computing_structure_refinement 'SHELXL-97 (Sheldrick, 1997)'
_computing_structure_solution 'SHELXS-97 (Sheldrick, 1997)'
_diffrn_ambient_temperature 173(2)
_diffrn_measured_fraction_theta_full 0.998
_diffrn_measured_fraction_theta_max 0.998
_diffrn_measurement_device_type 'Kappa CCD'
_diffrn_measurement_method '/p scans'
_diffrn_radiation_monochromator graphite
_diffrn_radiation_source 'fine-focus sealed tube'
_diffrn_radiation_type MoK\a
_diffrn_radiation_wavelength 0.71073
_diffrn_reflns_av_R_equivalents 0.0000
_diffrn_reflns_av_sigmaI/netI 0.1234
_diffrn_reflns_limit_h_max 34
_diffrn_reflns_limit_h_min -34
_diffrn_reflns_limit_k_max 16
_diffrn_reflns_limit_k_min -16
_diffrn_reflns_limit_l_max 12
_diffrn_reflns_limit_l_min -12
_diffrn_reflns_number 7069
_diffrn_reflns_theta_full 29.11
_diffrn_reflns_theta_max 29.11
_diffrn_reflns_theta_min 1.62
_exptl_absorpt_coefficient_mu 1.127
_exptl_absorpt_correction_T_max 1
_exptl_absorpt_correction_T_min 0.8402
_exptl_absorpt_correction_type multi-scan
_exptl_absorpt_process_details sadabs
_exptl_crystal_colour yellow
_exptl_crystal_density_diffrn 1.711
_exptl_crystal_density_meas ?
_exptl_crystal_density_method .
_exptl_crystal_description prism
_exptl_crystal_F_000 1456
_exptl_crystal_size_max 0.16
_exptl_crystal_size_mid 0.14
_exptl_crystal_size_min 0.08
_refine_diff_density_max 0.454
_refine_diff_density_min -0.338
_refine_diff_density_rms 0.071
_refine_ls_abs_structure_details 'Flack H D (1983), Acta Cryst. A39, 876-881'
_refine_ls_abs_structure_Flack 0.363(17)
_refine_ls_extinction_method none
_refine_ls_goodness_of_fit_ref 1.006
_refine_ls_hydrogen_treatment mixed
_refine_ls_matrix_type full
_refine_ls_number_parameters 397
_refine_ls_number_reflns 7069
_refine_ls_number_restraints 3
_refine_ls_restrained_S_all 1.006
_refine_ls_R_factor_all 0.1665
_refine_ls_R_factor_gt 0.0680
_refine_ls_shift/su_max 0.019
_refine_ls_shift/su_mean 0.000
_refine_ls_structure_factor_coef Fsqd
_refine_ls_weighting_details 'calc w=1/[\s^2^(Fo^2^)+(0.0481P)^2^+1.3278P] where P=(Fo^2^+2Fc^2^)/3'
_refine_ls_weighting_scheme calc
_refine_ls_wR_factor_gt 0.1108
_refine_ls_wR_factor_ref 0.1379
_reflns_number_gt 3630
_reflns_number_total 7069
_reflns_threshold_expression >2sigma(I)
_cod_data_source_file b817261g.txt
_cod_data_source_block shelxl
_cod_depositor_comments
;
The following automatic conversions were performed:
'_symmetry_cell_setting' value 'Orthorhombic' changed to 'orthorhombic'
according to '/home/saulius/struct/CIF-dictionaries/cif_core.dic'
dictionary named 'cif_core.dic' version 2.4.1 from 2010-06-29.

Automatic conversion script
Id: cif_fix_enum 1527 2010-12-29 10:47:43Z saulius 
;
_cod_original_sg_symbol_H-M Pna21
_cod_database_code 7051643

loop_
_symmetry_equiv_pos_as_xyz
'x, y, z'
'-x, -y, z+1/2'
'-x+1/2, y+1/2, z+1/2'
'x+1/2, -y+1/2, z'

loop_
_atom_site_label
_atom_site_type_symbol
_atom_site_fract_x
_atom_site_fract_y
_atom_site_fract_z
_atom_site_U_iso_or_equiv
_atom_site_adp_type
_atom_site_occupancy
_atom_site_symmetry_multiplicity
_atom_site_calc_flag
_atom_site_refinement_flags
_atom_site_disorder_assembly
_atom_site_disorder_group
C1 C 0.7411(3) 0.1978(5) 0.5079(6) 0.0514(16) Uani 1 1 d . . .
C2 C 0.7853(3) 0.1660(5) 0.4255(7) 0.0621(18) Uani 1 1 d . . .
H1 H 0.7808 0.1359 0.3317 0.074 Uiso 1 1 calc . . .
C3 C 0.8349(3) 0.1788(5) 0.4820(8) 0.0642(19) Uani 1 1 d . . .
H2 H 0.8651 0.1578 0.4267 0.077 Uiso 1 1 calc . . .
C4 C 0.8420(3) 0.2218(5) 0.6186(8) 0.0598(17) Uani 1 1 d . . .
H3 H 0.8766 0.2298 0.6591 0.072 Uiso 1 1 calc . . .
C5 C 0.7959(3) 0.2535(5) 0.6954(6) 0.0481(15) Uani 1 1 d . . .
C6 C 0.8018(2) 0.3015(5) 0.8389(7) 0.0486(15) Uani 1 1 d . . .
H4 H 0.8352 0.3087 0.8857 0.058 Uiso 1 1 calc . . .
C7 C 0.8023(2) 0.3876(6) 1.1181(6) 0.0599(17) Uani 1 1 d . . .
H7A H 0.8302 0.3380 1.0805 0.090 Uiso 1 1 calc . . .
H7B H 0.7935 0.3656 1.2168 0.090 Uiso 1 1 calc . . .
H7C H 0.8150 0.4654 1.1173 0.090 Uiso 1 1 calc . . .
C8 C 0.7039(2) 0.4006(5) 1.0765(6) 0.0446(13) Uani 1 1 d . . .
C9 C 0.6924(2) 0.4379(5) 1.2171(6) 0.0521(15) Uani 1 1 d . . .
H9 H 0.7201 0.4497 1.2852 0.063 Uiso 1 1 calc . . .
C10 C 0.6405(3) 0.4566(5) 1.2522(8) 0.0623(17) Uani 1 1 d . . .
H10 H 0.6319 0.4819 1.3462 0.075 Uiso 1 1 calc . . .
C11 C 0.6006(3) 0.4398(6) 1.1555(7) 0.0601(17) Uani 1 1 d . . .
H11 H 0.5645 0.4534 1.1806 0.072 Uiso 1 1 calc . . .
C12 C 0.6143(2) 0.4021(5) 1.0185(6) 0.0470(15) Uani 1 1 d . . .
C13 C 0.5761(2) 0.3789(5) 0.9078(8) 0.0557(16) Uani 1 1 d . . .
H13 H 0.5396 0.3960 0.9235 0.067 Uiso 1 1 calc . . .
C14 C 0.5477(3) 0.3252(7) 0.6839(10) 0.090(2) Uani 1 1 d . . .
H14A H 0.5631 0.3340 0.5865 0.108 Uiso 1 1 calc . . .
H14B H 0.5224 0.3879 0.6987 0.108 Uiso 1 1 calc . . .
C15 C 0.5170(4) 0.2169(11) 0.6880(10) 0.118(4) Uani 1 1 d . . .
H15A H 0.4889 0.2196 0.6136 0.141 Uiso 1 1 calc . . .
H15B H 0.4993 0.2103 0.7827 0.141 Uiso 1 1 calc . . .
C16 C 0.5507(4) 0.1138(8) 0.6636(12) 0.104(3) Uani 1 1 d . . .
H16A H 0.5323 0.0481 0.7061 0.125 Uiso 1 1 calc . . .
H16B H 0.5849 0.1233 0.7150 0.125 Uiso 1 1 calc . . .
C17 C 0.5625(5) 0.0888(9) 0.5038(12) 0.119(4) Uani 1 1 d . . .
H17A H 0.5283 0.0811 0.4514 0.143 Uiso 1 1 calc . . .
H17B H 0.5816 0.0162 0.4966 0.143 Uiso 1 1 calc . . .
C18 C 0.5962(4) 0.1814(9) 0.4316(10) 0.105(3) Uani 1 1 d . . .
H18A H 0.6060 0.1573 0.3333 0.126 Uiso 1 1 calc . . .
H18B H 0.5748 0.2510 0.4236 0.126 Uiso 1 1 calc . . .
C19 C 0.6892(3) 0.1823(6) 0.4502(7) 0.065(2) Uani 1 1 d . . .
H19 H 0.6860 0.1528 0.3557 0.077 Uiso 1 1 calc R . .
C20 C 0.6225(3) 0.0278(6) 1.0418(8) 0.0613(17) Uani 1 1 d . . .
C21 C 0.4610(3) 0.2771(7) 1.1998(10) 0.080(2) Uani 1 1 d . . .
N1 N 0.74712(19) 0.2407(4) 0.6399(5) 0.0452(11) Uani 1 1 d . . .
N2 N 0.75750(18) 0.3334(4) 0.8971(5) 0.0434(12) Uani 1 1 d . . .
N3 N 0.75545(18) 0.3785(4) 1.0292(5) 0.0471(12) Uani 1 1 d . . .
N4 N 0.66559(17) 0.3812(4) 0.9802(5) 0.0439(11) Uani 1 1 d . . .
N5 N 0.59044(19) 0.3358(4) 0.7886(6) 0.0547(13) Uani 1 1 d . . .
N6 N 0.6470(3) 0.2059(5) 0.5180(6) 0.0712(16) Uani 1 1 d . . .
O1 O 0.67618(15) 0.1343(3) 0.8547(4) 0.0477(10) Uani 1 1 d . . .
O2 O 0.70365(19) 0.1518(4) 1.1029(4) 0.0616(12) Uani 1 1 d . . .
O1W O 0.68780(16) 0.4485(4) 0.6514(5) 0.0561(11) Uani 1 1 d D . .
O3 O 0.71948(15) -0.0217(3) 0.9780(4) 0.0525(10) Uani 1 1 d . . .
O4 O 0.4203(2) 0.2473(6) 0.9553(7) 0.121(2) Uani 1 1 d . . .
O5 O 0.37370(16) 0.3689(4) 1.1289(6) 0.0773(14) Uani 1 1 d . . .
O6 O 0.45353(18) 0.4323(4) 1.0128(7) 0.104(2) Uani 1 1 d . . .
F1 F 0.58828(15) 0.1108(4) 1.0497(5) 0.0875(13) Uani 1 1 d . . .
F2 F 0.62546(15) -0.0206(3) 1.1721(4) 0.0781(11) Uani 1 1 d . . .
F3 F 0.60505(15) -0.0483(4) 0.9499(5) 0.0824(12) Uani 1 1 d . . .
F4 F 0.50683(16) 0.2416(4) 1.1535(6) 0.0985(14) Uani 1 1 d . . .
F5 F 0.43487(18) 0.1905(5) 1.2520(8) 0.131(2) Uani 1 1 d . . .
F6 F 0.4689(2) 0.3523(6) 1.3063(6) 0.133(2) Uani 1 1 d . . .
S1 S 0.68792(6) 0.07963(12) 0.99035(14) 0.0441(4) Uani 1 1 d . . .
S2 S 0.42336(7) 0.34302(17) 1.0611(2) 0.0708(5) Uani 1 1 d . . .
Zn1 Zn 0.67820(2) 0.30381(5) 0.76919(8) 0.04505(18) Uani 1 1 d . . .
H2W H 0.7194(9) 0.454(5) 0.609(5) 0.051(18) Uiso 1 1 d D . .
H1W H 0.677(3) 0.517(3) 0.674(9) 0.10(3) Uiso 1 1 d D . .

loop_
_atom_site_aniso_label
_atom_site_aniso_U_11
_atom_site_aniso_U_22
_atom_site_aniso_U_33
_atom_site_aniso_U_23
_atom_site_aniso_U_13
_atom_site_aniso_U_12
C1 0.085(5) 0.032(3) 0.037(3) -0.001(3) 0.021(3) 0.001(3)
C2 0.092(5) 0.047(4) 0.047(4) -0.007(3) 0.015(4) 0.004(4)
C3 0.088(5) 0.045(4) 0.060(4) 0.007(3) 0.042(4) 0.014(4)
C4 0.068(4) 0.033(4) 0.078(5) 0.012(3) 0.020(4) 0.007(3)
C5 0.056(4) 0.037(4) 0.051(4) 0.004(3) 0.019(3) 0.009(3)
C6 0.048(4) 0.050(4) 0.048(3) 0.002(3) 0.002(3) 0.003(3)
C7 0.049(3) 0.082(5) 0.049(4) -0.018(3) -0.008(3) 0.001(3)
C8 0.060(4) 0.034(3) 0.040(3) -0.001(3) 0.001(3) 0.000(3)
C9 0.064(4) 0.054(4) 0.039(3) -0.002(3) -0.003(3) 0.004(3)
C10 0.076(4) 0.059(4) 0.052(4) -0.009(4) 0.028(4) 0.002(3)
C11 0.058(4) 0.061(4) 0.061(4) -0.001(3) 0.015(4) 0.006(3)
C12 0.052(4) 0.032(3) 0.057(4) -0.001(3) 0.012(3) -0.001(3)
C13 0.052(4) 0.050(4) 0.065(4) 0.009(4) 0.017(3) 0.002(3)
C14 0.086(6) 0.095(6) 0.089(5) -0.015(5) -0.007(5) -0.001(5)
C15 0.077(6) 0.183(11) 0.092(6) -0.035(7) 0.007(5) -0.017(7)
C16 0.094(6) 0.097(7) 0.121(8) 0.021(7) -0.021(6) -0.031(5)
C17 0.147(9) 0.095(8) 0.116(8) -0.030(6) -0.031(7) 0.014(7)
C18 0.103(7) 0.141(9) 0.071(5) -0.019(6) -0.011(5) 0.021(6)
C19 0.097(6) 0.062(5) 0.035(3) -0.002(3) 0.007(4) 0.006(4)
C20 0.066(4) 0.054(4) 0.064(4) 0.009(4) 0.013(4) 0.003(4)
C21 0.053(5) 0.097(6) 0.091(6) 0.027(6) 0.014(4) -0.002(4)
N1 0.059(3) 0.037(3) 0.039(3) 0.004(2) 0.012(2) 0.008(2)
N2 0.054(3) 0.041(3) 0.035(3) 0.000(2) 0.006(2) 0.006(2)
N3 0.050(3) 0.048(3) 0.044(3) -0.007(2) 0.001(2) 0.004(2)
N4 0.046(3) 0.042(3) 0.043(3) -0.002(2) 0.002(2) 0.000(2)
N5 0.051(3) 0.061(3) 0.053(3) 0.001(3) -0.004(3) -0.003(2)
N6 0.084(4) 0.080(5) 0.050(3) -0.002(3) 0.011(3) 0.009(3)
O1 0.062(3) 0.041(2) 0.0398(19) 0.0035(19) -0.003(2) -0.0037(19)
O2 0.095(3) 0.049(3) 0.041(3) -0.005(2) -0.005(2) -0.005(3)
O1W 0.059(3) 0.048(3) 0.061(3) 0.012(2) 0.018(2) 0.015(2)
O3 0.054(2) 0.045(2) 0.059(2) -0.007(2) -0.002(2) 0.0109(19)
O4 0.076(4) 0.187(7) 0.099(4) -0.062(4) -0.006(3) 0.009(4)
O5 0.055(3) 0.062(3) 0.115(4) 0.013(3) 0.022(3) 0.018(2)
O6 0.059(3) 0.081(4) 0.174(6) 0.056(4) 0.030(3) 0.013(3)
F1 0.072(3) 0.082(3) 0.108(3) 0.024(3) 0.030(2) 0.031(2)
F2 0.092(3) 0.068(3) 0.074(2) 0.015(2) 0.025(2) -0.004(2)
F3 0.084(3) 0.071(3) 0.092(3) -0.003(2) -0.011(2) -0.023(2)
F4 0.056(2) 0.119(4) 0.120(3) 0.033(3) 0.019(2) 0.033(2)
F5 0.104(3) 0.106(3) 0.183(6) 0.087(4) 0.051(4) 0.027(3)
F6 0.119(4) 0.181(6) 0.100(4) -0.036(4) -0.011(3) -0.002(4)
S1 0.0583(9) 0.0397(8) 0.0344(7) -0.0013(6) 0.0022(6) -0.0010(7)
S2 0.0419(9) 0.0761(13) 0.0943(14) 0.0227(12) 0.0132(9) 0.0123(9)
Zn1 0.0519(3) 0.0424(3) 0.0408(3) 0.0015(4) 0.0028(4) 0.0022(3)

loop_
_atom_type_symbol
_atom_type_description
_atom_type_scat_dispersion_real
_atom_type_scat_dispersion_imag
_atom_type_scat_source
C C 0.0033 0.0016 'International Tables Vol C Tables 4.2.6.8 and 6.1.1.4'
H H 0.0000 0.0000 'International Tables Vol C Tables 4.2.6.8 and 6.1.1.4'
N N 0.0061 0.0033 'International Tables Vol C Tables 4.2.6.8 and 6.1.1.4'
O O 0.0106 0.0060 'International Tables Vol C Tables 4.2.6.8 and 6.1.1.4'
F F 0.0171 0.0103 'International Tables Vol C Tables 4.2.6.8 and 6.1.1.4'
S S 0.1246 0.1234 'International Tables Vol C Tables 4.2.6.8 and 6.1.1.4'
Zn Zn 0.2839 1.4301 'International Tables Vol C Tables 4.2.6.8 and 6.1.1.4'

loop_
_geom_angle_atom_site_label_1
_geom_angle_atom_site_label_2
_geom_angle_atom_site_label_3
_geom_angle
_geom_angle_site_symmetry_1
_geom_angle_site_symmetry_3
_geom_angle_publ_flag
N1 C1 C2 121.0(6) . . ?
N1 C1 C19 119.9(6) . . ?
C2 C1 C19 119.0(6) . . ?
C3 C2 C1 118.9(6) . . ?
C3 C2 H1 120.6 . . ?
C1 C2 H1 120.6 . . ?
C2 C3 C4 121.1(6) . . ?
C2 C3 H2 119.4 . . ?
C4 C3 H2 119.4 . . ?
C3 C4 C5 117.2(7) . . ?
C3 C4 H3 121.4 . . ?
C5 C4 H3 121.4 . . ?
N1 C5 C4 121.7(6) . . ?
N1 C5 C6 119.3(5) . . ?
C4 C5 C6 118.9(6) . . ?
N2 C6 C5 114.2(6) . . ?
N2 C6 H4 122.9 . . ?
C5 C6 H4 122.9 . . ?
N3 C7 H7A 109.5 . . ?
N3 C7 H7B 109.5 . . ?
H7A C7 H7B 109.5 . . ?
N3 C7 H7C 109.5 . . ?
H7A C7 H7C 109.5 . . ?
H7B C7 H7C 109.5 . . ?
N4 C8 N3 115.2(5) . . ?
N4 C8 C9 121.9(5) . . ?
N3 C8 C9 122.9(5) . . ?
C10 C9 C8 118.0(6) . . ?
C10 C9 H9 121.0 . . ?
C8 C9 H9 121.0 . . ?
C11 C10 C9 121.5(6) . . ?
C11 C10 H10 119.3 . . ?
C9 C10 H10 119.3 . . ?
C10 C11 C12 118.0(6) . . ?
C10 C11 H11 121.0 . . ?
C12 C11 H11 121.0 . . ?
N4 C12 C11 122.1(6) . . ?
N4 C12 C13 114.2(5) . . ?
C11 C12 C13 123.6(6) . . ?
N5 C13 C12 120.9(5) . . ?
N5 C13 H13 119.5 . . ?
C12 C13 H13 119.5 . . ?
N5 C14 C15 115.8(8) . . ?
N5 C14 H14A 108.3 . . ?
C15 C14 H14A 108.3 . . ?
N5 C14 H14B 108.3 . . ?
C15 C14 H14B 108.3 . . ?
H14A C14 H14B 107.4 . . ?
C14 C15 C16 114.0(8) . . ?
C14 C15 H15A 108.7 . . ?
C16 C15 H15A 108.7 . . ?
C14 C15 H15B 108.7 . . ?
C16 C15 H15B 108.7 . . ?
H15A C15 H15B 107.6 . . ?
C15 C16 C17 114.2(8) . . ?
C15 C16 H16A 108.7 . . ?
C17 C16 H16A 108.7 . . ?
C15 C16 H16B 108.7 . . ?
C17 C16 H16B 108.7 . . ?
H16A C16 H16B 107.6 . . ?
C16 C17 C18 112.7(8) . . ?
C16 C17 H17A 109.1 . . ?
C18 C17 H17A 109.1 . . ?
C16 C17 H17B 109.1 . . ?
C18 C17 H17B 109.1 . . ?
H17A C17 H17B 107.8 . . ?
N6 C18 C17 111.3(7) . . ?
N6 C18 H18A 109.4 . . ?
C17 C18 H18A 109.4 . . ?
N6 C18 H18B 109.4 . . ?
C17 C18 H18B 109.4 . . ?
H18A C18 H18B 108.0 . . ?
N6 C19 C1 123.4(7) . . ?
N6 C19 H19 118.3 . . ?
C1 C19 H19 118.3 . . ?
F1 C20 F3 109.5(6) . . ?
F1 C20 F2 107.9(5) . . ?
F3 C20 F2 108.0(5) . . ?
F1 C20 S1 110.6(5) . . ?
F3 C20 S1 111.3(4) . . ?
F2 C20 S1 109.5(5) . . ?
F4 C21 F5 108.0(7) . . ?
F4 C21 F6 109.1(7) . . ?
F5 C21 F6 108.8(8) . . ?
F4 C21 S2 111.9(6) . . ?
F5 C21 S2 110.4(6) . . ?
F6 C21 S2 108.5(6) . . ?
C5 N1 C1 120.0(5) . . ?
C5 N1 Zn1 117.6(4) . . ?
C1 N1 Zn1 122.3(4) . . ?
C6 N2 N3 122.2(5) . . ?
C6 N2 Zn1 118.3(4) . . ?
N3 N2 Zn1 119.5(3) . . ?
N2 N3 C8 113.6(5) . . ?
N2 N3 C7 121.6(5) . . ?
C8 N3 C7 124.3(5) . . ?
C8 N4 C12 118.5(5) . . ?
C8 N4 Zn1 124.7(4) . . ?
C12 N4 Zn1 116.6(4) . . ?
C13 N5 C14 114.2(6) . . ?
C13 N5 Zn1 114.6(4) . . ?
C14 N5 Zn1 131.0(5) . . ?
C19 N6 C18 113.1(6) . . ?
S1 O1 Zn1 137.0(3) . . ?
Zn1 O1W H2W 114(4) . . ?
Zn1 O1W H1W 127(5) . . ?
H2W O1W H1W 108(6) . . ?
O2 S1 O3 114.4(2) . . ?
O2 S1 O1 115.4(3) . . ?
O3 S1 O1 114.6(2) . . ?
O2 S1 C20 105.3(3) . . ?
O3 S1 C20 103.5(3) . . ?
O1 S1 C20 101.4(3) . . ?
O6 S2 O5 117.1(3) . . ?
O6 S2 O4 113.4(4) . . ?
O5 S2 O4 114.0(3) . . ?
O6 S2 C21 106.5(4) . . ?
O5 S2 C21 103.8(4) . . ?
O4 S2 C21 99.6(4) . . ?
O1W Zn1 O1 167.83(17) . . ?
O1W Zn1 N4 98.18(19) . . ?
O1 Zn1 N4 93.38(16) . . ?
O1W Zn1 N1 84.50(17) . . ?
O1 Zn1 N1 84.43(16) . . ?
N4 Zn1 N1 137.24(18) . . ?
O1W Zn1 N5 90.91(18) . . ?
O1 Zn1 N5 96.05(16) . . ?
N4 Zn1 N5 73.41(18) . . ?
N1 Zn1 N5 149.3(2) . . ?
O1W Zn1 N2 92.57(17) . . ?
O1 Zn1 N2 88.48(15) . . ?
N4 Zn1 N2 66.76(15) . . ?
N1 Zn1 N2 70.49(16) . . ?
N5 Zn1 N2 140.12(18) . . ?

loop_
_geom_bond_atom_site_label_1
_geom_bond_atom_site_label_2
_geom_bond_distance
_geom_bond_site_symmetry_2
_geom_bond_publ_flag
C1 N1 1.338(8) . ?
C1 C2 1.402(9) . ?
C1 C19 1.423(10) . ?
C2 C3 1.360(10) . ?
C2 H1 0.9500 . ?
C3 C4 1.381(10) . ?
C3 H2 0.9500 . ?
C4 C5 1.413(8) . ?
C4 H3 0.9500 . ?
C5 N1 1.338(8) . ?
C5 C6 1.460(8) . ?
C6 N2 1.293(7) . ?
C6 H4 0.9500 . ?
C7 N3 1.442(7) . ?
C7 H7A 0.9800 . ?
C7 H7B 0.9800 . ?
C7 H7C 0.9800 . ?
C8 N4 1.335(7) . ?
C8 N3 1.392(7) . ?
C8 C9 1.411(8) . ?
C9 C10 1.364(8) . ?
C9 H9 0.9500 . ?
C10 C11 1.360(9) . ?
C10 H10 0.9500 . ?
C11 C12 1.394(8) . ?
C11 H11 0.9500 . ?
C12 N4 1.360(7) . ?
C12 C13 1.434(9) . ?
C13 N5 1.273(8) . ?
C13 H13 0.9500 . ?
C14 N5 1.456(10) . ?
C14 C15 1.501(13) . ?
C14 H14A 0.9900 . ?
C14 H14B 0.9900 . ?
C15 C16 1.507(13) . ?
C15 H15A 0.9900 . ?
C15 H15B 0.9900 . ?
C16 C17 1.544(15) . ?
C16 H16A 0.9900 . ?
C16 H16B 0.9900 . ?
C17 C18 1.545(14) . ?
C17 H17A 0.9900 . ?
C17 H17B 0.9900 . ?
C18 N6 1.535(11) . ?
C18 H18A 0.9900 . ?
C18 H18B 0.9900 . ?
C19 N6 1.264(8) . ?
C19 H19 0.9500 . ?
C20 F1 1.312(7) . ?
C20 F3 1.320(7) . ?
C20 F2 1.344(8) . ?
C20 S1 1.818(6) . ?
C21 F4 1.300(9) . ?
C21 F5 1.314(9) . ?
C21 F6 1.350(9) . ?
C21 S2 1.781(8) . ?
N1 Zn1 2.238(4) . ?
N2 N3 1.342(6) . ?
N2 Zn1 2.346(5) . ?
N4 Zn1 2.192(5) . ?
N5 Zn1 2.244(5) . ?
O1 S1 1.450(4) . ?
O1 Zn1 2.169(4) . ?
O2 S1 1.411(4) . ?
O1W Zn1 2.055(4) . ?
O1W H2W 0.89(3) . ?
O1W H1W 0.89(3) . ?
O3 S1 1.448(4) . ?
O4 S2 1.507(6) . ?
O5 S2 1.431(4) . ?
O6 S2 1.380(5) . ?

loop_
_geom_torsion_atom_site_label_1
_geom_torsion_atom_site_label_2
_geom_torsion_atom_site_label_3
_geom_torsion_atom_site_label_4
_geom_torsion
_geom_torsion_site_symmetry_1
_geom_torsion_site_symmetry_2
_geom_torsion_site_symmetry_3
_geom_torsion_site_symmetry_4
_geom_torsion_publ_flag
N1 C1 C2 C3 0.3(9) . . . . ?
C19 C1 C2 C3 -178.8(6) . . . . ?
C1 C2 C3 C4 0.3(10) . . . . ?
C2 C3 C4 C5 -1.0(9) . . . . ?
C3 C4 C5 N1 1.2(9) . . . . ?
C3 C4 C5 C6 -178.7(6) . . . . ?
N1 C5 C6 N2 -3.5(8) . . . . ?
C4 C5 C6 N2 176.4(5) . . . . ?
N4 C8 C9 C10 -1.5(9) . . . . ?
N3 C8 C9 C10 -179.8(5) . . . . ?
C8 C9 C10 C11 0.1(10) . . . . ?
C9 C10 C11 C12 0.4(10) . . . . ?
C10 C11 C12 N4 0.5(9) . . . . ?
C10 C11 C12 C13 178.7(6) . . . . ?
N4 C12 C13 N5 4.2(8) . . . . ?
C11 C12 C13 N5 -174.2(6) . . . . ?
N5 C14 C15 C16 -59.3(11) . . . . ?
C14 C15 C16 C17 -81.5(11) . . . . ?
C15 C16 C17 C18 64.3(11) . . . . ?
C16 C17 C18 N6 52.6(11) . . . . ?
N1 C1 C19 N6 -0.9(10) . . . . ?
C2 C1 C19 N6 178.2(6) . . . . ?
C4 C5 N1 C1 -0.6(8) . . . . ?
C6 C5 N1 C1 179.4(5) . . . . ?
C4 C5 N1 Zn1 -176.6(4) . . . . ?
C6 C5 N1 Zn1 3.4(7) . . . . ?
C2 C1 N1 C5 -0.2(8) . . . . ?
C19 C1 N1 C5 178.9(5) . . . . ?
C2 C1 N1 Zn1 175.6(4) . . . . ?
C19 C1 N1 Zn1 -5.3(7) . . . . ?
C5 C6 N2 N3 179.4(5) . . . . ?
C5 C6 N2 Zn1 2.0(6) . . . . ?
C6 N2 N3 C8 -176.0(5) . . . . ?
Zn1 N2 N3 C8 1.4(6) . . . . ?
C6 N2 N3 C7 -4.0(8) . . . . ?
Zn1 N2 N3 C7 173.4(4) . . . . ?
N4 C8 N3 N2 -4.6(7) . . . . ?
C9 C8 N3 N2 173.8(5) . . . . ?
N4 C8 N3 C7 -176.4(5) . . . . ?
C9 C8 N3 C7 2.1(9) . . . . ?
N3 C8 N4 C12 -179.3(5) . . . . ?
C9 C8 N4 C12 2.2(8) . . . . ?
N3 C8 N4 Zn1 6.3(7) . . . . ?
C9 C8 N4 Zn1 -172.1(4) . . . . ?
C11 C12 N4 C8 -1.7(8) . . . . ?
C13 C12 N4 C8 179.8(5) . . . . ?
C11 C12 N4 Zn1 173.0(5) . . . . ?
C13 C12 N4 Zn1 -5.4(6) . . . . ?
C12 C13 N5 C14 -175.8(6) . . . . ?
C12 C13 N5 Zn1 -1.0(7) . . . . ?
C15 C14 N5 C13 -90.0(9) . . . . ?
C15 C14 N5 Zn1 96.3(9) . . . . ?
C1 C19 N6 C18 180.0(7) . . . . ?
C17 C18 N6 C19 116.0(8) . . . . ?
Zn1 O1 S1 O2 2.4(5) . . . . ?
Zn1 O1 S1 O3 -133.7(3) . . . . ?
Zn1 O1 S1 C20 115.6(4) . . . . ?
F1 C20 S1 O2 63.1(6) . . . . ?
F3 C20 S1 O2 -175.0(5) . . . . ?
F2 C20 S1 O2 -55.7(5) . . . . ?
F1 C20 S1 O3 -176.6(5) . . . . ?
F3 C20 S1 O3 -54.6(5) . . . . ?
F2 C20 S1 O3 64.7(5) . . . . ?
F1 C20 S1 O1 -57.6(6) . . . . ?
F3 C20 S1 O1 64.3(5) . . . . ?
F2 C20 S1 O1 -176.4(4) . . . . ?
F4 C21 S2 O6 -59.6(8) . . . . ?
F5 C21 S2 O6 -180.0(6) . . . . ?
F6 C21 S2 O6 60.9(6) . . . . ?
F4 C21 S2 O5 176.2(6) . . . . ?
F5 C21 S2 O5 55.8(8) . . . . ?
F6 C21 S2 O5 -63.3(6) . . . . ?
F4 C21 S2 O4 58.4(7) . . . . ?
F5 C21 S2 O4 -62.0(7) . . . . ?
F6 C21 S2 O4 178.9(6) . . . . ?
S1 O1 Zn1 O1W 134.5(7) . . . . ?
S1 O1 Zn1 N4 -27.3(4) . . . . ?
S1 O1 Zn1 N1 109.9(4) . . . . ?
S1 O1 Zn1 N5 -100.9(4) . . . . ?
S1 O1 Zn1 N2 39.3(4) . . . . ?
C8 N4 Zn1 O1W -93.3(4) . . . . ?
C12 N4 Zn1 O1W 92.2(4) . . . . ?
C8 N4 Zn1 O1 82.8(4) . . . . ?
C12 N4 Zn1 O1 -91.6(4) . . . . ?
C8 N4 Zn1 N1 -2.6(6) . . . . ?
C12 N4 Zn1 N1 -177.0(3) . . . . ?
C8 N4 Zn1 N5 178.2(5) . . . . ?
C12 N4 Zn1 N5 3.7(4) . . . . ?
C8 N4 Zn1 N2 -4.0(4) . . . . ?
C12 N4 Zn1 N2 -178.5(4) . . . . ?
C5 N1 Zn1 O1W 93.1(4) . . . . ?
C1 N1 Zn1 O1W -82.8(4) . . . . ?
C5 N1 Zn1 O1 -92.0(4) . . . . ?
C1 N1 Zn1 O1 92.1(4) . . . . ?
C5 N1 Zn1 N4 -3.0(5) . . . . ?
C1 N1 Zn1 N4 -178.9(4) . . . . ?
C5 N1 Zn1 N5 175.5(4) . . . . ?
C1 N1 Zn1 N5 -0.4(6) . . . . ?
C5 N1 Zn1 N2 -1.6(4) . . . . ?
C1 N1 Zn1 N2 -177.5(4) . . . . ?
C13 N5 Zn1 O1W -99.7(5) . . . . ?
C14 N5 Zn1 O1W 74.0(6) . . . . ?
C13 N5 Zn1 O1 90.3(4) . . . . ?
C14 N5 Zn1 O1 -96.0(6) . . . . ?
C13 N5 Zn1 N4 -1.4(4) . . . . ?
C14 N5 Zn1 N4 172.3(6) . . . . ?
C13 N5 Zn1 N1 179.6(4) . . . . ?
C14 N5 Zn1 N1 -6.7(8) . . . . ?
C13 N5 Zn1 N2 -4.6(6) . . . . ?
C14 N5 Zn1 N2 169.1(5) . . . . ?
C6 N2 Zn1 O1W -83.5(4) . . . . ?
N3 N2 Zn1 O1W 98.9(4) . . . . ?
C6 N2 Zn1 O1 84.3(4) . . . . ?
N3 N2 Zn1 O1 -93.2(4) . . . . ?
C6 N2 Zn1 N4 178.7(5) . . . . ?
N3 N2 Zn1 N4 1.1(3) . . . . ?
C6 N2 Zn1 N1 -0.3(4) . . . . ?
N3 N2 Zn1 N1 -177.8(4) . . . . ?
C6 N2 Zn1 N5 -178.0(4) . . . . ?
N3 N2 Zn1 N5 4.4(5) . . . . ?
